data_7232300
loop_
_publ_author_name
'Senadi, Gopal Chandru'
'Kudale, Vishal Suresh'
'Wang, Jeh-Jeng'

_publ_section_title
;
 Sustainable methine sources for the synthesis of heterocycles under
 metal- and peroxide-free conditions
;
_journal_issue 5
_journal_name_full 'Green Chemistry'
_journal_page_first 979
_journal_paper_doi 10.1039/C8GC03839B
_journal_volume 21
_journal_year 2019
_chemical_formula_moiety 'C14 H9 F N2 O'
_chemical_formula_sum 'C14 H9 F N2 O'
_chemical_formula_weight 240.23
_space_group_IT_number 14
_space_group_name_Hall '-P 2ybc'
_space_group_name_H-M_alt 'P 1 21/c 1'
_symmetry_cell_setting monoclinic
_symmetry_Int_Tables_number 14
_symmetry_space_group_name_Hall '-P 2ybc'
_symmetry_space_group_name_H-M 'P 1 21/c 1'
_atom_sites_solution_hydrogens geom
_atom_sites_solution_primary direct
_atom_sites_solution_secondary difmap
_audit_creation_method SHELXL-97
_audit_update_record
;
2018-11-28 deposited with the CCDC.
2019-02-01 downloaded from the CCDC.
;
_cell_angle_alpha 90.00
_cell_angle_beta 96.718(6)
_cell_angle_gamma 90.00
_cell_formula_units_Z 4
_cell_length_a 12.4895(9)
_cell_length_b 7.7667(5)
_cell_length_c 11.5802(6)
_cell_measurement_reflns_used 1186
_cell_measurement_temperature 297(2)
_cell_measurement_theta_max 27.1130
_cell_measurement_theta_min 3.1900
_cell_volume 1115.59(12)
_computing_cell_refinement
; 
CrysAlis RED, Oxford Diffraction Ltd., 
Version 1.171.32.29 (release 10-06-2008 CrysAlis171 .NET) 
(compiled Jun 10 2008,16:49:55) 
;
_computing_data_collection
; 
CrysAlis CCD, Oxford Diffraction Ltd., 
Version 1.171.32.29 (release 10-06-2008 CrysAlis171 .NET) 
(compiled Jun 10 2008,16:49:55) 
;
_computing_data_reduction
; 
CrysAlis RED, Oxford Diffraction Ltd., 
Version 1.171.32.29 (release 10-06-2008 CrysAlis171 .NET) 
(compiled Jun 10 2008,16:49:55) 
;
_computing_molecular_graphics 'Bruker SHELXTL'
_computing_publication_material 'Bruker SHELXTL'
_computing_structure_refinement 'SHELXL-97 (Sheldrick, 2008)'
_computing_structure_solution 'SHELXS-97 (Sheldrick, 2008)'
_diffrn_ambient_temperature 297(2)
_diffrn_measured_fraction_theta_full 0.998
_diffrn_measured_fraction_theta_max 0.864
_diffrn_measurement_device_type 'CCD detector'
_diffrn_measurement_method '\w scans'
_diffrn_radiation_monochromator graphite
_diffrn_radiation_probe x-ray
_diffrn_radiation_type MoK\a
_diffrn_radiation_wavelength 0.71073
_diffrn_reflns_av_R_equivalents 0.0629
_diffrn_reflns_av_sigmaI/netI 0.0736
_diffrn_reflns_limit_h_max 16
_diffrn_reflns_limit_h_min -11
_diffrn_reflns_limit_k_max 10
_diffrn_reflns_limit_k_min -10
_diffrn_reflns_limit_l_max 9
_diffrn_reflns_limit_l_min -15
_diffrn_reflns_number 5038
_diffrn_reflns_theta_full 26.00
_diffrn_reflns_theta_max 29.12
_diffrn_reflns_theta_min 3.09
_diffrn_source 'fine-focus sealed tube'
_exptl_absorpt_coefficient_mu 0.104
_exptl_absorpt_correction_T_max 1.00000
_exptl_absorpt_correction_T_min 0.77825
_exptl_absorpt_correction_type multi-scan
_exptl_absorpt_process_details
; 
CrysAlisPro, Agilent Technologies, 
Version 1.171.36.24 (release 03-12-2012 CrysAlis171 .NET) 
(compiled Dec  3 2012,18:21:49) 
Empirical absorption correction using spherical harmonics, 
 implemented in SCALE3 ABSPACK scaling algorithm. 
;
_exptl_crystal_colour brown
_exptl_crystal_density_diffrn 1.430
_exptl_crystal_density_method 'not measured'
_exptl_crystal_description parallelepiped
_exptl_crystal_F_000 496
_exptl_crystal_size_max 0.42
_exptl_crystal_size_mid 0.38
_exptl_crystal_size_min 0.37
_refine_diff_density_max 0.249
_refine_diff_density_min -0.296
_refine_diff_density_rms 0.064
_refine_ls_extinction_method none
_refine_ls_goodness_of_fit_ref 1.028
_refine_ls_hydrogen_treatment constr
_refine_ls_matrix_type full
_refine_ls_number_parameters 163
_refine_ls_number_reflns 2592
_refine_ls_number_restraints 0
_refine_ls_restrained_S_all 1.028
_refine_ls_R_factor_all 0.0998
_refine_ls_R_factor_gt 0.0659
_refine_ls_shift/su_max 0.003
_refine_ls_shift/su_mean 0.001
_refine_ls_structure_factor_coef Fsqd
_refine_ls_weighting_details 'calc w=1/[\s^2^(Fo^2^)+(0.0789P)^2^+0.0000P] where P=(Fo^2^+2Fc^2^)/3'
_refine_ls_weighting_scheme calc
_refine_ls_wR_factor_gt 0.1548
_refine_ls_wR_factor_ref 0.1854
_reflns_number_gt 1565
_reflns_number_total 2592
_reflns_threshold_expression >2sigma(I)
_cod_data_source_file c8gc03839b2.cif
_cod_data_source_block rp10145
_cod_depositor_comments 'Adding full bibliography for 7232299--7232300.cif.'
_cod_original_sg_symbol_H-M 'P 21/c'
_cod_database_code 7232300

loop_
_symmetry_equiv_pos_as_xyz
'x, y, z'
'-x, y+1/2, -z+1/2'
'-x, -y, -z'
'x, -y-1/2, z-1/2'

loop_
_atom_site_label
_atom_site_type_symbol
_atom_site_fract_x
_atom_site_fract_y
_atom_site_fract_z
_atom_site_U_iso_or_equiv
_atom_site_adp_type
_atom_site_occupancy
_atom_site_symmetry_multiplicity
_atom_site_calc_flag
_atom_site_refinement_flags
F F -0.37691(11) 0.1203(2) 0.65911(13) 0.0835(5) Uani 1 1 d .
O O 0.06765(12) 0.22387(19) 0.93510(11) 0.0533(5) Uani 1 1 d .
N1 N 0.06557(13) 0.0863(2) 0.76072(13) 0.0386(4) Uani 1 1 d .
N2 N 0.22554(14) -0.0016(2) 0.68397(14) 0.0492(5) Uani 1 1 d .
C1 C 0.11847(16) 0.1592(2) 0.86191(15) 0.0392(5) Uani 1 1 d .
C2 C 0.23534(16) 0.1519(2) 0.86897(16) 0.0405(5) Uani 1 1 d .
C3 C 0.29845(19) 0.2288(3) 0.9627(2) 0.0554(6) Uani 1 1 d .
H3A H 0.2659 0.2817 1.0217 0.066 Uiso 1 1 calc R
C4 C 0.4087(2) 0.2255(3) 0.9670(2) 0.0706(8) Uani 1 1 d .
H4A H 0.4507 0.2765 1.0294 0.085 Uiso 1 1 calc R
C5 C 0.4578(2) 0.1480(4) 0.8806(2) 0.0720(8) Uani 1 1 d .
H5A H 0.5326 0.1469 0.8850 0.086 Uiso 1 1 calc R
C6 C 0.39702(18) 0.0715(3) 0.7871(2) 0.0596(7) Uani 1 1 d .
H6A H 0.4307 0.0189 0.7288 0.072 Uiso 1 1 calc R
C7 C 0.28455(16) 0.0738(3) 0.78067(17) 0.0436(5) Uani 1 1 d .
C8 C 0.12300(17) 0.0092(3) 0.67953(17) 0.0454(5) Uani 1 1 d .
H8A H 0.0829 -0.0397 0.6151 0.054 Uiso 1 1 calc R
C9 C -0.05061(15) 0.0953(2) 0.73639(16) 0.0386(5) Uani 1 1 d .
C10 C -0.11609(17) 0.0310(3) 0.81415(18) 0.0468(5) Uani 1 1 d .
H10A H -0.0860 -0.0175 0.8839 0.056 Uiso 1 1 calc R
C11 C -0.22643(18) 0.0392(3) 0.7877(2) 0.0538(6) Uani 1 1 d .
H11A H -0.2718 -0.0031 0.8393 0.065 Uiso 1 1 calc R
C12 C -0.26799(17) 0.1110(3) 0.6840(2) 0.0542(6) Uani 1 1 d .
C13 C -0.20531(19) 0.1735(3) 0.60486(19) 0.0520(6) Uani 1 1 d .
H13A H -0.2362 0.2193 0.5345 0.062 Uiso 1 1 calc R
C14 C -0.09435(16) 0.1670(3) 0.63200(16) 0.0439(5) Uani 1 1 d .
H14A H -0.0495 0.2106 0.5803 0.053 Uiso 1 1 calc R

loop_
_atom_site_aniso_label
_atom_site_aniso_U_11
_atom_site_aniso_U_22
_atom_site_aniso_U_33
_atom_site_aniso_U_23
_atom_site_aniso_U_13
_atom_site_aniso_U_12
F 0.0413(8) 0.1058(12) 0.1020(12) -0.0063(10) 0.0026(7) 0.0011(8)
O 0.0540(10) 0.0695(10) 0.0375(8) -0.0122(7) 0.0107(6) 0.0097(7)
N1 0.0418(10) 0.0418(9) 0.0336(9) -0.0023(7) 0.0099(7) 0.0000(7)
N2 0.0478(11) 0.0560(11) 0.0460(10) -0.0040(9) 0.0154(8) 0.0039(9)
C1 0.0465(12) 0.0393(11) 0.0326(10) 0.0035(8) 0.0085(8) 0.0048(9)
C2 0.0452(12) 0.0384(10) 0.0378(10) 0.0086(9) 0.0049(8) 0.0052(9)
C3 0.0566(14) 0.0616(14) 0.0463(12) -0.0026(11) -0.0008(10) 0.0075(11)
C4 0.0575(16) 0.0806(18) 0.0688(17) -0.0075(14) -0.0135(12) 0.0040(14)
C5 0.0437(14) 0.093(2) 0.0783(17) 0.0039(17) 0.0011(12) 0.0052(13)
C6 0.0482(14) 0.0697(16) 0.0633(14) 0.0009(12) 0.0165(11) 0.0098(12)
C7 0.0444(12) 0.0435(11) 0.0436(12) 0.0075(9) 0.0083(9) 0.0044(9)
C8 0.0502(13) 0.0484(12) 0.0388(11) -0.0068(9) 0.0109(9) -0.0011(10)
C9 0.0391(11) 0.0391(11) 0.0389(11) -0.0048(9) 0.0093(8) 0.0003(8)
C10 0.0519(13) 0.0466(12) 0.0436(11) 0.0019(10) 0.0131(9) 0.0018(10)
C11 0.0490(14) 0.0549(13) 0.0611(14) -0.0006(11) 0.0218(11) -0.0036(10)
C12 0.0400(12) 0.0548(13) 0.0678(15) -0.0109(12) 0.0063(10) 0.0003(10)
C13 0.0529(14) 0.0572(13) 0.0441(12) -0.0036(11) -0.0015(9) 0.0012(11)
C14 0.0478(12) 0.0484(12) 0.0368(10) -0.0031(9) 0.0100(8) -0.0047(9)

loop_
_atom_type_symbol
_atom_type_description
_atom_type_scat_dispersion_real
_atom_type_scat_dispersion_imag
_atom_type_scat_source
C C 0.0033 0.0016 'International Tables Vol C Tables 4.2.6.8 and 6.1.1.4'
H H 0.0000 0.0000 'International Tables Vol C Tables 4.2.6.8 and 6.1.1.4'
N N 0.0061 0.0033 'International Tables Vol C Tables 4.2.6.8 and 6.1.1.4'
O O 0.0106 0.0060 'International Tables Vol C Tables 4.2.6.8 and 6.1.1.4'
F F 0.0171 0.0103 'International Tables Vol C Tables 4.2.6.8 and 6.1.1.4'

loop_
_geom_angle_atom_site_label_1
_geom_angle_atom_site_label_2
_geom_angle_atom_site_label_3
_geom_angle
C8 N1 C1 120.91(16)
C8 N1 C9 118.45(15)
C1 N1 C9 120.61(15)
C8 N2 C7 115.94(17)
O C1 N1 120.97(18)
O C1 C2 125.13(18)
N1 C1 C2 113.89(16)
C7 C2 C3 119.9(2)
C7 C2 C1 120.15(17)
C3 C2 C1 119.86(19)
C4 C3 C2 119.5(2)
C4 C3 H3A 120.3
C2 C3 H3A 120.3
C3 C4 C5 120.9(2)
C3 C4 H4A 119.5
C5 C4 H4A 119.5
C4 C5 C6 120.6(2)
C4 C5 H5A 119.7
C6 C5 H5A 119.7
C7 C6 C5 119.5(2)
C7 C6 H6A 120.2
C5 C6 H6A 120.2
C2 C7 C6 119.59(19)
C2 C7 N2 122.35(18)
C6 C7 N2 118.06(19)
N2 C8 N1 126.70(18)
N2 C8 H8A 116.7
N1 C8 H8A 116.7
C14 C9 C10 120.83(19)
C14 C9 N1 118.29(17)
C10 C9 N1 120.87(17)
C11 C10 C9 119.50(19)
C11 C10 H10A 120.3
C9 C10 H10A 120.3
C10 C11 C12 118.7(2)
C10 C11 H11A 120.6
C12 C11 H11A 120.6
F C12 C13 118.5(2)
F C12 C11 118.4(2)
C13 C12 C11 123.1(2)
C12 C13 C14 118.2(2)
C12 C13 H13A 120.9
C14 C13 H13A 120.9
C13 C14 C9 119.7(2)
C13 C14 H14A 120.2
C9 C14 H14A 120.2

loop_
_geom_bond_atom_site_label_1
_geom_bond_atom_site_label_2
_geom_bond_distance
F C12 1.359(2)
O C1 1.225(2)
N1 C8 1.384(2)
N1 C1 1.396(2)
N1 C9 1.447(2)
N2 C8 1.278(2)
N2 C7 1.395(2)
C1 C2 1.453(3)
C2 C7 1.392(3)
C2 C3 1.399(3)
C3 C4 1.372(3)
C3 H3A 0.9300
C4 C5 1.373(4)
C4 H4A 0.9300
C5 C6 1.382(3)
C5 H5A 0.9300
C6 C7 1.398(3)
C6 H6A 0.9300
C8 H8A 0.9300
C9 C14 1.384(3)
C9 C10 1.379(3)
C10 C11 1.378(3)
C10 H10A 0.9300
C11 C12 1.370(3)
C11 H11A 0.9300
C12 C13 1.363(3)
C13 C14 1.386(3)
C13 H13A 0.9300
C14 H14A 0.9300
